data_7049671
loop_
_publ_author_name
'Arumugam, Ramar'
'Shankar, Bhaskaran'
'Soumya, K. R.'
'Sathiyendiran, Malaichamy'

_publ_section_title
;
 fac-Re(CO)<sub>3</sub>-based neutral heteroleptic tetrahedrons.
;
_journal_issue 21
_journal_name_full 'Dalton transactions (Cambridge, England : 2003)'
_journal_page_first 7425
_journal_page_last 7431
_journal_paper_doi 10.1039/c8dt05065a
_journal_volume 48
_journal_year 2019
_chemical_formula_moiety 'C148 H92 N16 O24 Re4'
_chemical_formula_sum 'C148 H92 N16 O24 Re4'
_chemical_formula_weight 3223.17
_space_group_crystal_system orthorhombic
_space_group_IT_number 56
_space_group_name_Hall '-P 2ab 2ac'
_space_group_name_H-M_alt 'P c c n'
_symmetry_space_group_name_Hall '-P 2ab 2ac'
_symmetry_space_group_name_H-M 'P c c n'
_atom_sites_solution_hydrogens geom
_audit_creation_method SHELXL-2018/3
_audit_update_record
;
2019-04-06 deposited with the CCDC.    2019-04-11 downloaded from the CCDC.
;
_cell_angle_alpha 90
_cell_angle_beta 90
_cell_angle_gamma 90
_cell_formula_units_Z 4
_cell_length_a 18.7918(6)
_cell_length_b 23.7918(7)
_cell_length_c 35.3639(11)
_cell_measurement_reflns_used 9772
_cell_measurement_temperature 296(2)
_cell_measurement_theta_max 25.69
_cell_measurement_theta_min 2.46
_cell_volume 15810.9(8)
_computing_cell_refinement 'Bruker SAINT'
_computing_data_collection 'Bruker APEX2'
_computing_data_reduction 'Bruker SAINT'
_computing_molecular_graphics 'Bruker SHELXTL'
_computing_publication_material 'Bruker SHELXTL'
_computing_structure_refinement 'SHELXL-2018/3 (Sheldrick, 2018)'
_computing_structure_solution 'SHELXS-97 (Sheldrick 2008)'
_diffrn_ambient_temperature 296(2)
_diffrn_measured_fraction_theta_full 0.997
_diffrn_measured_fraction_theta_max 0.997
_diffrn_measurement_device_type 'Bruker APEX-II CCD'
_diffrn_measurement_method '\f and \w scans'
_diffrn_radiation_type MoK\a
_diffrn_radiation_wavelength 0.71073
_diffrn_reflns_av_R_equivalents 0.0470
_diffrn_reflns_av_unetI/netI 0.0334
_diffrn_reflns_Laue_measured_fraction_full 0.997
_diffrn_reflns_Laue_measured_fraction_max 0.997
_diffrn_reflns_limit_h_max 22
_diffrn_reflns_limit_h_min -21
_diffrn_reflns_limit_k_max 25
_diffrn_reflns_limit_k_min -29
_diffrn_reflns_limit_l_max 43
_diffrn_reflns_limit_l_min -42
_diffrn_reflns_number 75563
_diffrn_reflns_point_group_measured_fraction_full 0.997
_diffrn_reflns_point_group_measured_fraction_max 0.997
_diffrn_reflns_theta_full 25.242
_diffrn_reflns_theta_max 25.694
_diffrn_reflns_theta_min 2.168
_exptl_absorpt_coefficient_mu 3.118
_exptl_absorpt_correction_T_max 0.789
_exptl_absorpt_correction_T_min 0.706
_exptl_absorpt_correction_type multi-scan
_exptl_absorpt_process_details SADABS
_exptl_crystal_colour Green
_exptl_crystal_density_diffrn 1.354
_exptl_crystal_description Block
_exptl_crystal_F_000 6336
_exptl_crystal_size_max 0.120
_exptl_crystal_size_mid 0.100
_exptl_crystal_size_min 0.080
_refine_diff_density_max 1.691
_refine_diff_density_min -1.463
_refine_diff_density_rms 0.100
_refine_ls_extinction_method none
_refine_ls_goodness_of_fit_ref 1.046
_refine_ls_hydrogen_treatment constr
_refine_ls_matrix_type full
_refine_ls_number_parameters 938
_refine_ls_number_reflns 14987
_refine_ls_number_restraints 222
_refine_ls_restrained_S_all 1.044
_refine_ls_R_factor_all 0.0497
_refine_ls_R_factor_gt 0.0369
_refine_ls_shift/su_max 0.003
_refine_ls_shift/su_mean 0.000
_refine_ls_structure_factor_coef Fsqd
_refine_ls_weighting_details 'w=1/[\s^2^(Fo^2^)+(0.0261P)^2^+67.3488P] where P=(Fo^2^+2Fc^2^)/3'
_refine_ls_weighting_scheme calc
_refine_ls_wR_factor_gt 0.0793
_refine_ls_wR_factor_ref 0.0858
_reflns_Friedel_coverage 0.000
_reflns_number_gt 12436
_reflns_number_total 14987
_reflns_threshold_expression 'I > 2\s(I)'
_cod_data_source_file c8dt05065a2.cif
_cod_data_source_block Complex5
_cod_depositor_comments 'Adding full bibliography for 7049668--7049673.cif.'
_cod_database_code 7049671
_shelx_shelxl_version_number 2018/3
_shelx_space_group_comment
;
The symmetry employed for this shelxl refinement is uniquely defined
by the following loop, which should always be used as a source of
symmetry information in preference to the above space-group names.
They are only intended as comments.
;
_shelx_estimated_absorpt_t_min 0.706
_shelx_estimated_absorpt_t_max 0.789

loop_
_space_group_symop_operation_xyz
'x, y, z'
'-x+1/2, -y+1/2, z'
'-x, y+1/2, -z+1/2'
'x+1/2, -y, -z+1/2'
'-x, -y, -z'
'x-1/2, y-1/2, -z'
'x, -y-1/2, z-1/2'
'-x-1/2, y, z-1/2'

loop_
_atom_site_label
_atom_site_type_symbol
_atom_site_fract_x
_atom_site_fract_y
_atom_site_fract_z
_atom_site_U_iso_or_equiv
_atom_site_adp_type
_atom_site_occupancy
_atom_site_site_symmetry_order
_atom_site_calc_flag
_atom_site_refinement_flags_posn
_atom_site_refinement_flags_adp
_atom_site_refinement_flags_occupancy
_atom_site_disorder_assembly
_atom_site_disorder_group
C1 C 0.3715(2) 0.63626(19) 0.36273(12) 0.0248(10) Uani 1 1 d . . . . .
H1 H 0.330297 0.621565 0.352088 0.030 Uiso 1 1 calc R U . . .
C2 C 0.3711(2) 0.68927(19) 0.37917(12) 0.0260(10) Uani 1 1 d . . . . .
H2 H 0.329044 0.709914 0.379647 0.031 Uiso 1 1 calc R U . . .
C3 C 0.4320(2) 0.71174(19) 0.39482(12) 0.0257(10) Uani 1 1 d . . . . .
H3 H 0.430540 0.746969 0.406184 0.031 Uiso 1 1 calc R U . . .
C4 C 0.4959(2) 0.68180(19) 0.39366(12) 0.0244(9) Uani 1 1 d . . . . .
C5 C 0.4954(2) 0.62867(19) 0.37767(11) 0.0246(10) Uani 1 1 d . . . . .
H5 H 0.537414 0.608027 0.377231 0.029 Uiso 1 1 calc R U . . .
C6 C 0.4346(2) 0.60529(19) 0.36235(11) 0.0261(10) Uani 1 1 d . . . . .
C7 C 0.4398(3) 0.5465(2) 0.34571(13) 0.0285(10) Uani 1 1 d . . . . .
H7A H 0.472320 0.547244 0.324426 0.034 Uiso 1 1 calc R U . . .
H7B H 0.459651 0.521436 0.364611 0.034 Uiso 1 1 calc R U . . .
C8 C 0.5659(3) 0.7045(2) 0.40861(14) 0.0323(11) Uani 1 1 d . . . . .
H8A H 0.582042 0.680655 0.429157 0.039 Uiso 1 1 calc R U . . .
H8B H 0.601252 0.702690 0.388666 0.039 Uiso 1 1 calc R U . . .
C9 C 0.5639(3) 0.7809(2) 0.45882(13) 0.0304(11) Uani 1 1 d . . . . .
C10 C 0.5546(2) 0.8086(2) 0.39894(13) 0.0278(10) Uani 1 1 d . . . . .
C11 C 0.5507(3) 0.8127(2) 0.35970(13) 0.0335(11) Uani 1 1 d . . . . .
H11 H 0.552493 0.781266 0.344089 0.040 Uiso 1 1 calc R U . . .
C12 C 0.5440(3) 0.8665(2) 0.34554(13) 0.0336(11) Uani 1 1 d . . . . .
H12 H 0.542316 0.871627 0.319483 0.040 Uiso 1 1 calc R U . . .
C13 C 0.5395(3) 0.9136(2) 0.36913(13) 0.0330(11) Uani 1 1 d . . . . .
H13 H 0.533714 0.948951 0.358395 0.040 Uiso 1 1 calc R U . . .
C14 C 0.5436(3) 0.9087(2) 0.40810(13) 0.0298(11) Uani 1 1 d . . . . .
H14 H 0.540529 0.940090 0.423677 0.036 Uiso 1 1 calc R U . . .
C15 C 0.5525(2) 0.8554(2) 0.42294(12) 0.0282(10) Uani 1 1 d . . . . .
C16 C 0.5812(15) 0.7462(15) 0.4893(11) 0.034(3) Uani 0.339(7) 1 d . U P A 1
C17 C 0.5298(12) 0.7058(13) 0.4972(8) 0.037(3) Uani 0.339(7) 1 d . U P A 1
H17 H 0.488655 0.704925 0.482633 0.045 Uiso 0.339(7) 1 calc R U P A 1
C18 C 0.5376(12) 0.6667(12) 0.5261(8) 0.040(4) Uani 0.339(7) 1 d . U P A 1
H18 H 0.502845 0.640065 0.531460 0.049 Uiso 0.339(7) 1 calc R U P A 1
C21 C 0.6435(11) 0.7499(8) 0.5101(7) 0.027(3) Uani 0.339(7) 1 d . U P A 1
H21 H 0.679944 0.774878 0.504301 0.033 Uiso 0.339(7) 1 calc R U P A 1
C16A C 0.5664(7) 0.7389(7) 0.4911(4) 0.035(2) Uani 0.661(7) 1 d . U P A 2
C17A C 0.5066(6) 0.7045(5) 0.4991(3) 0.038(2) Uani 0.661(7) 1 d . U P A 2
H17' H 0.465135 0.707353 0.484800 0.046 Uiso 0.661(7) 1 calc R U P A 2
C18A C 0.5117(7) 0.6661(6) 0.5291(5) 0.049(2) Uani 0.661(7) 1 d . U P A 2
C19A C 0.5737(7) 0.6617(5) 0.5496(3) 0.057(2) Uani 0.661(7) 1 d . U P A 2
C20A C 0.6313(7) 0.6925(6) 0.5415(3) 0.060(2) Uani 0.661(7) 1 d . U P A 2
H20' H 0.673261 0.687677 0.555041 0.072 Uiso 0.661(7) 1 calc R U P A 2
C21A C 0.6274(7) 0.7319(7) 0.5124(4) 0.053(3) Uani 0.661(7) 1 d . U P A 2
H21' H 0.666941 0.754023 0.507108 0.064 Uiso 0.661(7) 1 calc R U P A 2
C23 C 0.4418(3) 0.77307(19) 0.57944(13) 0.0321(11) Uani 1 1 d . . . . .
C24 C 0.4361(3) 0.7408(2) 0.61193(13) 0.0417(13) Uani 1 1 d . . . . .
H24 H 0.394309 0.721955 0.618069 0.050 Uiso 1 1 calc R U . . .
C25 C 0.4956(4) 0.7381(2) 0.63468(15) 0.0490(16) Uani 1 1 d . . . . .
H25 H 0.494210 0.716947 0.656769 0.059 Uiso 1 1 calc R U . . .
C27 C 0.5581(4) 0.7668(3) 0.62505(15) 0.0527(17) Uani 1 1 d . . . . .
H27 H 0.597825 0.762953 0.640501 0.063 Uiso 1 1 calc R U . . .
C28 C 0.5627(3) 0.8008(2) 0.59313(14) 0.0416(13) Uani 1 1 d . . . . .
H28 H 0.603786 0.820951 0.587455 0.050 Uiso 1 1 calc R U . . .
C29 C 0.5022(3) 0.8032(2) 0.57001(12) 0.0310(11) Uani 1 1 d . . . . .
C30 C 0.4257(2) 0.81864(17) 0.52427(12) 0.0228(9) Uani 1 1 d . . . . .
C31 C 0.3908(2) 0.83573(19) 0.48927(12) 0.0241(9) Uani 1 1 d . . . . .
C32 C 0.3380(3) 0.80269(19) 0.47188(12) 0.0284(10) Uani 1 1 d . . . . .
H32 H 0.328620 0.766952 0.481298 0.034 Uiso 1 1 calc R U . . .
C33 C 0.3000(3) 0.8219(2) 0.44141(12) 0.0292(10) Uani 1 1 d . . . . .
H33 H 0.265751 0.799157 0.430154 0.035 Uiso 1 1 calc R U . . .
C34 C 0.3131(3) 0.8756(2) 0.42743(13) 0.0293(10) Uani 1 1 d . . . . .
H34 H 0.285696 0.889479 0.407628 0.035 Uiso 1 1 calc R U . . .
C35 C 0.3658(3) 0.9080(2) 0.44258(13) 0.0286(10) Uani 1 1 d . . . . .
H35 H 0.374069 0.943583 0.432625 0.034 Uiso 1 1 calc R U . . .
C36 C 0.4085(2) 0.88869(19) 0.47328(12) 0.0238(9) Uani 1 1 d . . . . .
C37 C 0.6088(3) 0.9559(3) 0.48604(14) 0.0386(13) Uani 1 1 d . . . . .
C38 C 0.5415(2) 0.9420(2) 0.55295(14) 0.0288(10) Uani 1 1 d . . . . .
C39 C 0.6478(3) 0.8729(3) 0.52776(15) 0.0432(14) Uani 1 1 d . . . . .
C40 C 0.3181(3) 0.50370(19) 0.35678(13) 0.0292(11) Uani 1 1 d . . . . .
C41 C 0.3146(3) 0.5012(2) 0.39643(14) 0.0424(14) Uani 1 1 d . . . . .
H41 H 0.351192 0.514246 0.411790 0.051 Uiso 1 1 calc R U . . .
C42 C 0.2533(4) 0.4783(3) 0.41098(16) 0.0533(17) Uani 1 1 d . . . . .
H42 H 0.248352 0.474908 0.437043 0.064 Uiso 1 1 calc R U . . .
C43 C 0.1985(4) 0.4601(3) 0.38746(18) 0.0568(18) Uani 1 1 d . . . . .
H43 H 0.157690 0.445286 0.398549 0.068 Uiso 1 1 calc R U . . .
C44 C 0.2017(3) 0.4629(2) 0.34827(16) 0.0437(14) Uani 1 1 d . . . . .
H44 H 0.164199 0.451111 0.333054 0.052 Uiso 1 1 calc R U . . .
C45 C 0.2643(3) 0.4844(2) 0.33313(13) 0.0300(11) Uani 1 1 d . . . . .
C46 C 0.3497(2) 0.51471(18) 0.29689(12) 0.0232(9) Uani 1 1 d . . . . .
C47 C 0.3969(2) 0.5276(2) 0.26460(12) 0.0260(10) Uani 1 1 d . . . . .
C48 C 0.4081(2) 0.5832(2) 0.25347(13) 0.0305(10) Uani 1 1 d . . . . .
H48 H 0.386544 0.613242 0.265783 0.037 Uiso 1 1 calc R U . . .
C49 C 0.4534(3) 0.5909(2) 0.22285(14) 0.0369(12) Uani 1 1 d . . . . .
C50 C 0.4878(3) 0.5466(2) 0.20636(14) 0.0383(13) Uani 1 1 d . . . . .
C51 C 0.4795(3) 0.4930(2) 0.21769(15) 0.0392(13) Uani 1 1 d . . . . .
H51 H 0.504823 0.463712 0.206588 0.047 Uiso 1 1 calc R U . . .
C52 C 0.4316(3) 0.4835(2) 0.24660(14) 0.0322(11) Uani 1 1 d . . . . .
H52 H 0.422367 0.446809 0.254210 0.039 Uiso 1 1 calc R U . . .
C53 C 0.5129(3) 0.6237(3) 0.17371(18) 0.061(2) Uani 1 1 d . . . . .
H53A H 0.485379 0.629181 0.150812 0.073 Uiso 1 1 calc R U . . .
H53B H 0.555729 0.646301 0.171954 0.073 Uiso 1 1 calc R U . . .
C54 C 0.1907(2) 0.71479(19) 0.20112(12) 0.0239(9) Uani 1 1 d . . . . .
H54 H 0.151643 0.690846 0.200160 0.029 Uiso 1 1 calc R U . . .
C55 C 0.2593(2) 0.69298(18) 0.20213(11) 0.0220(9) Uani 1 1 d . . . . .
C56 C 0.3189(3) 0.72725(18) 0.20156(12) 0.0255(10) Uani 1 1 d . . . . .
H56 H 0.364427 0.711834 0.201464 0.031 Uiso 1 1 calc R U . . .
C57 C 0.2297(2) 0.6635(2) 0.28325(12) 0.0267(10) Uani 1 1 d . . . . .
H57 H 0.263493 0.686820 0.272190 0.032 Uiso 1 1 calc R U . . .
C58 C 0.1956(3) 0.6805(2) 0.31584(12) 0.0301(11) Uani 1 1 d . . . . .
H58 H 0.205414 0.715535 0.326252 0.036 Uiso 1 1 calc R U . . .
C59 C 0.1467(3) 0.6450(2) 0.33306(13) 0.0346(12) Uani 1 1 d . . . . .
H59 H 0.123224 0.656809 0.354800 0.041 Uiso 1 1 calc R U . . .
C60 C 0.1327(2) 0.5930(2) 0.31847(13) 0.0308(11) Uani 1 1 d . . . . .
H60 H 0.100875 0.569542 0.330946 0.037 Uiso 1 1 calc R U . . .
C61 C 0.1658(2) 0.5739(2) 0.28464(13) 0.0270(10) Uani 1 1 d . . . . .
C62 C 0.2137(2) 0.6109(2) 0.26638(12) 0.0249(9) Uani 1 1 d . . . . .
C63 C 0.2448(2) 0.59496(18) 0.22996(12) 0.0218(9) Uani 1 1 d . . . . .
C64 C 0.2960(2) 0.60276(19) 0.17306(12) 0.0257(10) Uani 1 1 d . . . . .
C65 C 0.3264(3) 0.6209(2) 0.13901(13) 0.0344(12) Uani 1 1 d . . . . .
H65 H 0.332345 0.658864 0.133495 0.041 Uiso 1 1 calc R U . . .
C66 C 0.3470(3) 0.5791(2) 0.11404(13) 0.0400(13) Uani 1 1 d . . . . .
H66 H 0.367975 0.589118 0.091191 0.048 Uiso 1 1 calc R U . . .
C67 C 0.3369(3) 0.5224(2) 0.12244(13) 0.0394(13) Uani 1 1 d . . . . .
H67 H 0.350377 0.495413 0.104791 0.047 Uiso 1 1 calc R U . . .
C68 C 0.3072(3) 0.5051(2) 0.15638(13) 0.0350(12) Uani 1 1 d . . . . .
H68 H 0.301354 0.467148 0.161873 0.042 Uiso 1 1 calc R U . . .
C69 C 0.2864(2) 0.54648(19) 0.18203(12) 0.0270(10) Uani 1 1 d . . . . .
C70 C 0.1570(3) 0.4488(3) 0.2051(2) 0.0545(17) Uani 1 1 d . . . . .
C71 C 0.1815(4) 0.4009(3) 0.2706(2) 0.066(2) Uani 1 1 d . . . . .
C73 C 0.2855(3) 0.4149(2) 0.22517(14) 0.0320(11) Uani 1 1 d . . . . .
C74 C 0.3203(3) 0.76662(19) 0.55221(12) 0.0285(11) Uani 1 1 d . . . . .
C75 C 0.3034(3) 0.70945(19) 0.55270(12) 0.0306(11) Uani 1 1 d . . . . .
H75 H 0.339421 0.682614 0.552849 0.037 Uiso 1 1 calc R U . . .
C76 C 0.2672(3) 0.80701(19) 0.55297(12) 0.0297(11) Uani 1 1 d . . . . .
H76 H 0.278914 0.844968 0.553666 0.036 Uiso 1 1 calc R U . . .
N1 N 0.4909(2) 0.83148(16) 0.53573(10) 0.0252(8) Uani 1 1 d . . . . .
N2 N 0.3935(2) 0.78300(16) 0.55044(10) 0.0280(9) Uani 1 1 d . . . . .
N3 N 0.5591(2) 0.83675(17) 0.46041(10) 0.0281(9) Uani 1 1 d . . . . .
N4 N 0.5608(2) 0.76247(17) 0.42222(11) 0.0300(9) Uani 1 1 d . . . . .
N5 N 0.3718(2) 0.52383(15) 0.33308(10) 0.0248(8) Uani 1 1 d . . . . .
N6 N 0.2858(2) 0.49149(15) 0.29520(10) 0.0250(8) Uani 1 1 d . . . . .
N7 N 0.2692(2) 0.63296(15) 0.20349(10) 0.0243(8) Uani 1 1 d . . . . .
N8 N 0.2549(2) 0.54274(15) 0.21781(10) 0.0236(8) Uani 1 1 d . . . . .
O1 O 0.52879(19) 0.96774(15) 0.57962(9) 0.0355(8) Uani 1 1 d . . . . .
O2 O 0.6413(2) 0.99215(18) 0.47271(11) 0.0494(10) Uani 1 1 d . . . . .
O3 O 0.7051(2) 0.8623(2) 0.53769(13) 0.0711(15) Uani 1 1 d . . . . .
O4 O 0.45997(16) 0.92091(13) 0.48533(8) 0.0264(7) Uani 1 1 d . . . . .
O7 O 0.14883(17) 0.52355(14) 0.27217(10) 0.0331(8) Uani 1 1 d . . . . .
O8 O 0.1609(4) 0.3592(2) 0.2832(2) 0.131(3) Uani 1 1 d . . . . .
O9 O 0.1193(3) 0.4378(2) 0.18041(17) 0.0910(19) Uani 1 1 d . . . . .
O10 O 0.3247(2) 0.38189(14) 0.21295(10) 0.0380(8) Uani 1 1 d . . . . .
O11 O 0.4719(2) 0.64063(18) 0.20606(12) 0.0555(11) Uani 1 1 d . . . . .
O12 O 0.5312(2) 0.5664(2) 0.17752(11) 0.0607(13) Uani 1 1 d . . . . .
Re1 Re 0.55733(2) 0.89541(2) 0.50956(2) 0.02679(6) Uani 1 1 d . . . . .
Re2 Re 0.21880(2) 0.46637(2) 0.24599(2) 0.02957(6) Uani 1 1 d . . . . .
C19 C 0.5952(9) 0.6698(7) 0.5448(5) 0.060(4) Uani 0.339(7) 1 d G U P A 1
C20 C 0.6467(8) 0.7130(6) 0.5402(4) 0.051(3) Uani 0.339(7) 1 d G U P A 1
O6 O 0.6964(6) 0.7085(5) 0.5703(3) 0.065(3) Uani 0.339(7) 1 d G U P A 1
C22 C 0.6757(9) 0.6626(6) 0.5934(4) 0.111(6) Uani 0.339(7) 1 d G U P A 1
H22A H 0.666473 0.675397 0.618981 0.134 Uiso 0.339(7) 1 calc R U P A 1
H22B H 0.713457 0.634746 0.594301 0.134 Uiso 0.339(7) 1 calc R U P A 1
O5 O 0.6132(9) 0.6386(6) 0.5777(5) 0.085(4) Uani 0.339(7) 1 d G U P A 1
O5A O 0.5692(7) 0.6216(5) 0.5765(3) 0.097(3) Uani 0.661(7) 1 d . U P A 2
C22A C 0.4942(10) 0.6023(6) 0.5743(4) 0.106(4) Uani 0.661(7) 1 d . U P A 2
H22C H 0.492002 0.562009 0.570174 0.127 Uiso 0.661(7) 1 calc R U P A 2
H22D H 0.468848 0.611215 0.597411 0.127 Uiso 0.661(7) 1 calc R U P A 2
O6A O 0.4634(6) 0.6325(3) 0.5422(2) 0.096(3) Uani 0.661(7) 1 d . U P A 2

loop_
_atom_site_aniso_label
_atom_site_aniso_U_11
_atom_site_aniso_U_22
_atom_site_aniso_U_33
_atom_site_aniso_U_23
_atom_site_aniso_U_13
_atom_site_aniso_U_12
C1 0.027(2) 0.028(2) 0.020(2) -0.0008(18) -0.0005(18) 0.0030(19)
C2 0.024(2) 0.028(2) 0.026(2) 0.0003(19) 0.0038(18) 0.0101(19)
C3 0.028(2) 0.024(2) 0.025(2) -0.0022(18) 0.0042(19) 0.007(2)
C4 0.021(2) 0.032(2) 0.020(2) -0.0048(18) 0.0055(17) 0.0039(19)
C5 0.022(2) 0.033(2) 0.019(2) -0.0031(18) 0.0042(17) 0.0107(19)
C6 0.032(3) 0.031(2) 0.016(2) -0.0006(18) 0.0040(18) 0.007(2)
C7 0.028(2) 0.033(3) 0.025(2) -0.0071(19) 0.0003(19) 0.007(2)
C8 0.027(3) 0.036(3) 0.034(3) -0.013(2) -0.001(2) 0.007(2)
C9 0.027(3) 0.038(3) 0.027(2) -0.009(2) -0.002(2) 0.005(2)
C10 0.019(2) 0.038(3) 0.027(2) -0.003(2) -0.0002(19) -0.004(2)
C11 0.028(3) 0.047(3) 0.025(2) -0.011(2) 0.000(2) -0.007(2)
C12 0.028(3) 0.051(3) 0.022(2) -0.003(2) -0.0017(19) -0.012(2)
C13 0.028(3) 0.041(3) 0.031(3) 0.003(2) -0.002(2) -0.015(2)
C14 0.029(3) 0.031(3) 0.029(2) -0.005(2) -0.002(2) -0.010(2)
C15 0.019(2) 0.043(3) 0.022(2) -0.009(2) 0.0001(18) -0.005(2)
C16 0.035(4) 0.033(4) 0.034(4) -0.0013(19) -0.0001(19) 0.0014(19)
C17 0.038(4) 0.037(4) 0.037(4) -0.0002(19) 0.001(2) -0.0006(19)
C18 0.054(9) 0.035(6) 0.033(7) -0.002(4) 0.014(8) 0.005(7)
C21 0.028(6) 0.016(7) 0.037(8) 0.006(6) 0.002(5) 0.013(4)
C16A 0.041(6) 0.040(6) 0.023(4) -0.002(3) 0.003(4) 0.015(4)
C17A 0.050(5) 0.033(4) 0.031(4) -0.004(3) -0.002(4) 0.010(4)
C18A 0.069(5) 0.033(4) 0.045(5) 0.004(3) 0.016(5) 0.021(5)
C19A 0.082(6) 0.055(6) 0.033(5) 0.014(4) 0.014(4) 0.044(4)
C20A 0.060(5) 0.079(7) 0.041(4) 0.008(4) -0.004(4) 0.043(4)
C21A 0.035(5) 0.086(9) 0.038(5) 0.011(5) 0.005(4) 0.019(4)
C23 0.049(3) 0.026(2) 0.021(2) -0.0026(18) -0.005(2) 0.007(2)
C24 0.068(4) 0.031(3) 0.026(2) 0.002(2) -0.006(3) 0.006(3)
C25 0.077(5) 0.046(3) 0.024(3) 0.003(2) -0.011(3) 0.024(3)
C27 0.061(4) 0.066(4) 0.031(3) -0.005(3) -0.020(3) 0.031(4)
C28 0.039(3) 0.056(3) 0.029(3) -0.012(2) -0.009(2) 0.017(3)
C29 0.041(3) 0.030(2) 0.022(2) -0.0070(19) -0.009(2) 0.015(2)
C30 0.033(3) 0.014(2) 0.021(2) 0.0006(16) -0.0051(18) 0.0011(18)
C31 0.026(2) 0.027(2) 0.019(2) 0.0006(18) -0.0048(18) -0.0011(19)
C32 0.037(3) 0.025(2) 0.023(2) -0.0014(18) -0.002(2) -0.006(2)
C33 0.029(3) 0.038(3) 0.020(2) -0.0007(19) -0.0091(19) -0.011(2)
C34 0.029(3) 0.036(3) 0.024(2) 0.007(2) -0.0115(19) -0.003(2)
C35 0.030(3) 0.030(3) 0.026(2) 0.0067(19) -0.0047(19) -0.002(2)
C36 0.019(2) 0.030(2) 0.022(2) -0.0016(18) 0.0013(17) -0.0042(19)
C37 0.022(2) 0.063(4) 0.030(3) -0.020(3) 0.003(2) -0.006(3)
C38 0.019(2) 0.030(2) 0.038(3) 0.000(2) -0.003(2) -0.0037(19)
C39 0.024(3) 0.070(4) 0.036(3) -0.019(3) -0.011(2) 0.019(3)
C40 0.034(3) 0.024(2) 0.029(2) 0.0043(19) 0.011(2) 0.010(2)
C41 0.060(4) 0.043(3) 0.024(3) 0.007(2) 0.009(2) 0.012(3)
C42 0.066(4) 0.059(4) 0.035(3) 0.019(3) 0.022(3) 0.019(3)
C43 0.058(4) 0.060(4) 0.052(4) 0.030(3) 0.034(3) 0.012(3)
C44 0.033(3) 0.049(3) 0.049(3) 0.020(3) 0.015(2) 0.003(3)
C45 0.032(3) 0.025(2) 0.033(3) 0.012(2) 0.009(2) 0.011(2)
C46 0.026(2) 0.019(2) 0.024(2) 0.0016(17) 0.0035(18) 0.0054(18)
C47 0.017(2) 0.039(3) 0.022(2) -0.0004(19) -0.0004(17) -0.001(2)
C48 0.020(2) 0.040(3) 0.031(3) 0.003(2) 0.0011(19) 0.003(2)
C49 0.024(3) 0.050(3) 0.037(3) 0.012(2) -0.002(2) 0.000(2)
C50 0.027(3) 0.062(4) 0.026(2) 0.007(2) 0.003(2) 0.000(3)
C51 0.027(3) 0.051(3) 0.040(3) -0.014(3) 0.006(2) 0.005(2)
C52 0.026(3) 0.033(3) 0.038(3) -0.009(2) 0.006(2) -0.003(2)
C53 0.025(3) 0.097(5) 0.060(4) 0.047(4) 0.010(3) 0.000(3)
C54 0.023(2) 0.030(2) 0.020(2) 0.0002(18) -0.0018(17) 0.0036(19)
C55 0.028(2) 0.023(2) 0.015(2) -0.0013(16) 0.0011(17) 0.0084(19)
C56 0.028(2) 0.025(2) 0.024(2) 0.0000(18) 0.0039(19) 0.0084(19)
C57 0.028(3) 0.031(2) 0.022(2) -0.0002(18) -0.0014(18) 0.005(2)
C58 0.031(3) 0.035(3) 0.024(2) -0.006(2) -0.0010(19) 0.005(2)
C59 0.035(3) 0.048(3) 0.021(2) -0.003(2) 0.003(2) 0.005(2)
C60 0.022(2) 0.042(3) 0.029(2) 0.003(2) 0.0052(19) 0.001(2)
C61 0.018(2) 0.032(3) 0.031(2) 0.002(2) -0.0023(19) 0.0048(19)
C62 0.017(2) 0.035(3) 0.024(2) -0.0011(19) 0.0007(17) 0.0058(19)
C63 0.0097(19) 0.029(2) 0.027(2) -0.0011(18) -0.0024(17) 0.0052(17)
C64 0.028(2) 0.027(2) 0.022(2) -0.0011(18) -0.0001(18) 0.013(2)
C65 0.047(3) 0.034(3) 0.023(2) 0.003(2) 0.002(2) 0.020(2)
C66 0.053(3) 0.046(3) 0.021(2) 0.001(2) 0.006(2) 0.028(3)
C67 0.057(4) 0.037(3) 0.025(2) -0.005(2) -0.004(2) 0.028(3)
C68 0.053(3) 0.026(3) 0.026(2) -0.003(2) -0.006(2) 0.014(2)
C69 0.028(2) 0.031(2) 0.023(2) -0.0021(18) -0.0054(19) 0.011(2)
C70 0.030(3) 0.052(4) 0.081(5) -0.028(3) -0.010(3) 0.000(3)
C71 0.063(4) 0.038(3) 0.099(5) -0.016(3) 0.051(4) -0.011(3)
C73 0.033(3) 0.028(2) 0.035(3) 0.001(2) 0.004(2) -0.005(2)
C74 0.046(3) 0.026(2) 0.014(2) 0.0014(17) -0.0061(19) -0.009(2)
C75 0.049(3) 0.024(2) 0.020(2) 0.0006(18) 0.002(2) -0.002(2)
C76 0.048(3) 0.022(2) 0.019(2) -0.0004(17) -0.008(2) -0.008(2)
N1 0.027(2) 0.029(2) 0.0194(18) -0.0081(15) -0.0095(15) 0.0052(17)
N2 0.039(2) 0.026(2) 0.0193(18) -0.0001(15) -0.0083(17) -0.0065(18)
N3 0.024(2) 0.038(2) 0.0224(19) -0.0103(16) -0.0015(16) 0.0029(18)
N4 0.029(2) 0.035(2) 0.026(2) -0.0091(17) -0.0028(17) 0.0055(18)
N5 0.026(2) 0.026(2) 0.0222(19) -0.0042(15) 0.0050(15) 0.0055(16)
N6 0.0196(19) 0.0246(19) 0.031(2) 0.0041(16) 0.0045(16) 0.0022(16)
N7 0.030(2) 0.0234(19) 0.0191(18) -0.0015(15) 0.0031(15) 0.0087(17)
N8 0.0215(19) 0.027(2) 0.0222(18) -0.0056(15) -0.0067(15) 0.0058(16)
O1 0.037(2) 0.040(2) 0.0295(18) -0.0126(16) -0.0021(15) -0.0025(16)
O2 0.038(2) 0.071(3) 0.039(2) -0.015(2) 0.0099(18) -0.028(2)
O3 0.030(2) 0.115(4) 0.068(3) -0.025(3) -0.019(2) 0.027(2)
O4 0.0178(16) 0.0331(17) 0.0283(16) -0.0002(14) -0.0063(13) -0.0052(13)
O7 0.0206(17) 0.0331(19) 0.046(2) -0.0010(15) 0.0059(15) -0.0006(14)
O8 0.154(6) 0.046(3) 0.193(7) -0.012(4) 0.128(6) -0.040(4)
O9 0.049(3) 0.107(4) 0.117(4) -0.062(4) -0.041(3) -0.003(3)
O10 0.042(2) 0.0299(19) 0.042(2) 0.0014(15) 0.0049(17) 0.0076(17)
O11 0.042(2) 0.060(3) 0.065(3) 0.032(2) 0.010(2) -0.002(2)
O12 0.040(2) 0.101(4) 0.041(2) 0.021(2) 0.0174(19) 0.008(2)
Re1 0.01840(9) 0.03699(11) 0.02500(9) -0.00950(8) -0.00418(7) -0.00052(8)
Re2 0.02019(10) 0.02590(10) 0.04263(12) -0.00400(8) 0.00227(8) -0.00364(8)
C19 0.098(9) 0.034(8) 0.050(8) 0.019(6) 0.026(7) 0.002(6)
C20 0.052(4) 0.051(4) 0.050(4) -0.0008(19) -0.0013(19) 0.004(2)
O6 0.088(7) 0.060(6) 0.048(6) -0.010(5) -0.013(4) 0.057(5)
C22 0.140(12) 0.104(11) 0.090(10) 0.036(8) -0.009(8) 0.051(9)
O5 0.128(10) 0.061(7) 0.066(7) 0.029(5) 0.025(7) 0.048(6)
O5A 0.153(7) 0.086(6) 0.053(4) 0.032(4) 0.026(5) 0.081(6)
C22A 0.182(9) 0.072(8) 0.063(7) 0.019(6) -0.009(8) 0.046(8)
O6A 0.191(9) 0.045(4) 0.053(4) 0.016(3) -0.024(5) 0.002(5)

loop_
_atom_type_symbol
_atom_type_description
_atom_type_scat_dispersion_real
_atom_type_scat_dispersion_imag
_atom_type_scat_source
C C 0.0033 0.0016 'International Tables Vol C Tables 4.2.6.8 and 6.1.1.4'
H H 0.0000 0.0000 'International Tables Vol C Tables 4.2.6.8 and 6.1.1.4'
N N 0.0061 0.0033 'International Tables Vol C Tables 4.2.6.8 and 6.1.1.4'
O O 0.0106 0.0060 'International Tables Vol C Tables 4.2.6.8 and 6.1.1.4'
Re Re -1.0185 7.2310 'International Tables Vol C Tables 4.2.6.8 and 6.1.1.4'

loop_
_geom_angle_atom_site_label_1
_geom_angle_atom_site_label_2
_geom_angle_atom_site_label_3
_geom_angle
_geom_angle_site_symmetry_1
_geom_angle_site_symmetry_3
C2 C1 C6 119.3(4) . .
C2 C1 H1 120.4 . .
C6 C1 H1 120.4 . .
C3 C2 C1 120.9(4) . .
C3 C2 H2 119.5 . .
C1 C2 H2 119.5 . .
C2 C3 C4 120.3(4) . .
C2 C3 H3 119.9 . .
C4 C3 H3 119.9 . .
C5 C4 C3 118.1(4) . .
C5 C4 C8 118.3(4) . .
C3 C4 C8 123.6(4) . .
C6 C5 C4 122.3(4) . .
C6 C5 H5 118.9 . .
C4 C5 H5 118.9 . .
C5 C6 C1 119.1(4) . .
C5 C6 C7 118.0(4) . .
C1 C6 C7 122.9(4) . .
N5 C7 C6 113.8(4) . .
N5 C7 H7A 108.8 . .
C6 C7 H7A 108.8 . .
N5 C7 H7B 108.8 . .
C6 C7 H7B 108.8 . .
H7A C7 H7B 107.7 . .
N4 C8 C4 113.2(4) . .
N4 C8 H8A 108.9 . .
C4 C8 H8A 108.9 . .
N4 C8 H8B 108.9 . .
C4 C8 H8B 108.9 . .
H8A C8 H8B 107.8 . .
N3 C9 N4 110.9(4) . .
N3 C9 C16 124.9(17) . .
N4 C9 C16 123.5(18) . .
N3 C9 C16A 128.7(8) . .
N4 C9 C16A 120.2(8) . .
N4 C10 C11 131.0(4) . .
N4 C10 C15 105.9(4) . .
C11 C10 C15 123.1(5) . .
C12 C11 C10 115.5(4) . .
C12 C11 H11 122.2 . .
C10 C11 H11 122.2 . .
C11 C12 C13 122.1(4) . .
C11 C12 H12 119.0 . .
C13 C12 H12 118.9 . .
C14 C13 C12 121.5(5) . .
C14 C13 H13 119.2 . .
C12 C13 H13 119.2 . .
C15 C14 C13 117.5(4) . .
C15 C14 H14 121.3 . .
C13 C14 H14 121.3 . .
C14 C15 C10 120.2(4) . .
C14 C15 N3 131.3(4) . .
C10 C15 N3 108.5(4) . .
C21 C16 C17 122(2) . .
C21 C16 C9 124.7(18) . .
C17 C16 C9 114(2) . .
C16 C17 C18 123(2) . .
C16 C17 H17 118.7 . .
C18 C17 H17 118.7 . .
C19 C18 C17 116(2) . .
C19 C18 H18 122.1 . .
C17 C18 H18 122.1 . .
C16 C21 C20 113.9(17) . .
C16 C21 H21 123.0 . .
C20 C21 H21 123.0 . .
C21A C16A C17A 118.7(12) . .
C21A C16A C9 121.1(10) . .
C17A C16A C9 120.2(11) . .
C18A C17A C16A 118.1(11) . .
C18A C17A H17' 121.0 . .
C16A C17A H17' 121.0 . .
O6A C18A C19A 110.9(12) . .
O6A C18A C17A 128.6(13) . .
C19A C18A C17A 120.5(12) . .
C20A C19A C18A 121.9(10) . .
C20A C19A O5A 126.1(12) . .
C18A C19A O5A 111.9(12) . .
C19A C20A C21A 119.0(10) . .
C19A C20A H20' 120.5 . .
C21A C20A H20' 120.5 . .
C16A C21A C20A 121.8(11) . .
C16A C21A H21' 119.1 . .
C20A C21A H21' 119.1 . .
C29 C23 C24 123.4(5) . .
C29 C23 N2 105.7(4) . .
C24 C23 N2 130.9(5) . .
C25 C24 C23 116.5(6) . .
C25 C24 H24 121.7 . .
C23 C24 H24 121.7 . .
C24 C25 C27 121.0(5) . .
C24 C25 H25 119.5 . .
C27 C25 H25 119.5 . .
C28 C27 C25 122.2(5) . .
C28 C27 H27 118.9 . .
C25 C27 H27 118.9 . .
C27 C28 C29 116.4(6) . .
C27 C28 H28 121.8 . .
C29 C28 H28 121.8 . .
C23 C29 C28 120.3(5) . .
C23 C29 N1 109.4(4) . .
C28 C29 N1 130.3(5) . .
N1 C30 N2 109.8(4) . .
N1 C30 C31 127.6(4) . .
N2 C30 C31 122.5(4) . .
C32 C31 C36 119.1(4) . .
C32 C31 C30 122.2(4) . .
C36 C31 C30 118.6(4) . .
C33 C32 C31 121.7(4) . .
C33 C32 H32 119.2 . .
C31 C32 H32 119.2 . .
C32 C33 C34 119.5(4) . .
C32 C33 H33 120.2 . .
C34 C33 H33 120.2 . .
C35 C34 C33 120.5(4) . .
C35 C34 H34 119.7 . .
C33 C34 H34 119.7 . .
C34 C35 C36 121.7(4) . .
C34 C35 H35 119.2 . .
C36 C35 H35 119.2 . .
O4 C36 C31 124.4(4) . .
O4 C36 C35 118.4(4) . .
C31 C36 C35 117.2(4) . .
O2 C37 Re1 177.9(5) . .
O1 C38 Re1 175.8(4) . .
O3 C39 Re1 175.3(6) . .
C45 C40 N5 106.1(4) . .
C45 C40 C41 123.5(5) . .
N5 C40 C41 130.4(5) . .
C42 C41 C40 115.5(6) . .
C42 C41 H41 122.3 . .
C40 C41 H41 122.3 . .
C41 C42 C43 121.3(5) . .
C41 C42 H42 119.3 . .
C43 C42 H42 119.3 . .
C44 C43 C42 123.2(6) . .
C44 C43 H43 118.4 . .
C42 C43 H43 118.4 . .
C43 C44 C45 116.1(6) . .
C43 C44 H44 122.0 . .
C45 C44 H44 122.0 . .
C44 C45 C40 120.3(5) . .
C44 C45 N6 130.7(5) . .
C40 C45 N6 109.0(4) . .
N6 C46 N5 112.7(4) . .
N6 C46 C47 126.6(4) . .
N5 C46 C47 120.7(4) . .
C52 C47 C48 121.0(4) . .
C52 C47 C46 118.5(4) . .
C48 C47 C46 120.4(4) . .
C49 C48 C47 116.0(5) . .
C49 C48 H48 122.0 . .
C47 C48 H48 122.0 . .
C50 C49 O11 111.3(5) . .
C50 C49 C48 121.3(5) . .
O11 C49 C48 127.4(5) . .
C51 C50 C49 123.3(5) . .
C51 C50 O12 127.5(5) . .
C49 C50 O12 109.2(5) . .
C50 C51 C52 116.8(5) . .
C50 C51 H51 121.6 . .
C52 C51 H51 121.6 . .
C51 C52 C47 121.5(5) . .
C51 C52 H52 119.3 . .
C47 C52 H52 119.3 . .
O12 C53 O11 109.0(4) . .
O12 C53 H53A 109.9 . .
O11 C53 H53A 109.9 . .
O12 C53 H53B 109.9 . .
O11 C53 H53B 109.9 . .
H53A C53 H53B 108.3 . .
C55 C54 C56 119.4(4) . 2_565
C55 C54 H54 120.3 . .
C56 C54 H54 120.3 2_565 .
C56 C55 C54 122.0(4) . .
C56 C55 N7 118.6(4) . .
C54 C55 N7 119.4(4) . .
C55 C56 C54 118.5(4) . 2_565
C55 C56 H56 120.7 . .
C54 C56 H56 120.7 2_565 .
C58 C57 C62 120.8(4) . .
C58 C57 H57 119.6 . .
C62 C57 H57 119.6 . .
C57 C58 C59 119.7(5) . .
C57 C58 H58 120.1 . .
C59 C58 H58 120.1 . .
C60 C59 C58 120.8(4) . .
C60 C59 H59 119.6 . .
C58 C59 H59 119.6 . .
C59 C60 C61 121.5(4) . .
C59 C60 H60 119.2 . .
C61 C60 H60 119.2 . .
O7 C61 C62 124.6(4) . .
O7 C61 C60 117.9(4) . .
C62 C61 C60 117.6(4) . .
C61 C62 C57 119.4(4) . .
C61 C62 C63 119.6(4) . .
C57 C62 C63 120.9(4) . .
N8 C63 N7 110.2(4) . .
N8 C63 C62 125.7(4) . .
N7 C63 C62 124.0(4) . .
C69 C64 N7 106.0(4) . .
C69 C64 C65 123.2(4) . .
N7 C64 C65 130.8(4) . .
C66 C65 C64 116.1(5) . .
C66 C65 H65 121.9 . .
C64 C65 H65 121.9 . .
C65 C66 C67 121.4(5) . .
C65 C66 H66 119.3 . .
C67 C66 H66 119.3 . .
C68 C67 C66 121.7(4) . .
C68 C67 H67 119.1 . .
C66 C67 H67 119.1 . .
C67 C68 C69 117.8(5) . .
C67 C68 H68 121.1 . .
C69 C68 H68 121.1 . .
C64 C69 C68 119.7(4) . .
C64 C69 N8 108.8(4) . .
C68 C69 N8 131.4(4) . .
O9 C70 Re2 179.5(8) . .
O8 C71 Re2 174.9(6) . .
O10 C73 Re2 177.6(4) . .
C76 C74 C75 120.7(5) . .
C76 C74 N2 120.3(4) . .
C75 C74 N2 119.0(5) . .
C76 C75 C74 119.6(5) 2_565 .
C76 C75 H75 120.2 2_565 .
C74 C75 H75 120.2 . .
C75 C76 C74 119.7(4) 2_565 .
C75 C76 H76 120.2 2_565 .
C74 C76 H76 120.2 . .
C30 N1 C29 107.1(4) . .
C30 N1 Re1 124.2(3) . .
C29 N1 Re1 128.0(3) . .
C23 N2 C30 108.0(4) . .
C23 N2 C74 123.3(4) . .
C30 N2 C74 127.8(4) . .
C9 N3 C15 106.4(4) . .
C9 N3 Re1 131.1(3) . .
C15 N3 Re1 122.5(3) . .
C9 N4 C10 108.3(4) . .
C9 N4 C8 127.6(4) . .
C10 N4 C8 124.0(4) . .
C46 N5 C40 106.8(4) . .
C46 N5 C7 127.9(4) . .
C40 N5 C7 125.2(4) . .
C46 N6 C45 105.4(4) . .
C46 N6 Re2 131.3(3) . .
C45 N6 Re2 123.3(3) . .
C63 N7 C64 107.9(4) . .
C63 N7 C55 129.0(4) . .
C64 N7 C55 122.3(4) . .
C63 N8 C69 107.1(4) . .
C63 N8 Re2 125.9(3) . .
C69 N8 Re2 126.7(3) . .
C36 O4 Re1 127.3(3) . .
C61 O7 Re2 125.8(3) . .
C49 O11 C53 103.8(5) . .
C50 O12 C53 104.8(4) . .
C39 Re1 C38 91.8(2) . .
C39 Re1 C37 84.7(3) . .
C38 Re1 C37 89.5(2) . .
C39 Re1 O4 175.81(19) . .
C38 Re1 O4 91.40(16) . .
C37 Re1 O4 92.58(18) . .
C39 Re1 N1 100.0(2) . .
C38 Re1 N1 88.56(17) . .
C37 Re1 N1 175.00(19) . .
O4 Re1 N1 82.87(13) . .
C39 Re1 N3 94.26(18) . .
C38 Re1 N3 171.44(17) . .
C37 Re1 N3 97.13(17) . .
O4 Re1 N3 82.89(13) . .
N1 Re1 N3 84.41(14) . .
C73 Re2 C70 88.0(2) . .
C73 Re2 C71 83.8(2) . .
C70 Re2 C71 86.8(3) . .
C73 Re2 O7 176.41(18) . .
C70 Re2 O7 95.5(2) . .
C71 Re2 O7 95.6(2) . .
C73 Re2 N8 98.92(17) . .
C70 Re2 N8 91.5(2) . .
C71 Re2 N8 176.7(2) . .
O7 Re2 N8 81.78(13) . .
C73 Re2 N6 95.92(18) . .
C70 Re2 N6 176.1(2) . .
C71 Re2 N6 94.0(3) . .
O7 Re2 N6 80.57(13) . .
N8 Re2 N6 87.56(13) . .
C18 C19 C20 124.2(16) . .
C18 C19 O5 126.8(16) . .
C20 C19 O5 108.0 . .
C21 C20 O6 130.8(12) . .
C21 C20 C19 121.2(12) . .
O6 C20 C19 108.0 . .
C20 O6 C22 108.0 . .
O6 C22 O5 108.0 . .
O6 C22 H22A 110.1 . .
O5 C22 H22A 110.1 . .
O6 C22 H22B 110.1 . .
O5 C22 H22B 110.1 . .
H22A C22 H22B 108.4 . .
C19 O5 C22 108.0 . .
C19A O5A C22A 103.9(10) . .
O6A C22A O5A 105.4(11) . .
O6A C22A H22C 110.7 . .
O5A C22A H22C 110.7 . .
O6A C22A H22D 110.7 . .
O5A C22A H22D 110.7 . .
H22C C22A H22D 108.8 . .
C18A O6A C22A 107.7(13) . .

loop_
_geom_bond_atom_site_label_1
_geom_bond_atom_site_label_2
_geom_bond_distance
_geom_bond_site_symmetry_2
C1 C2 1.389(6) .
C1 C6 1.396(6) .
C1 H1 0.9300 .
C2 C3 1.380(7) .
C2 H2 0.9300 .
C3 C4 1.397(6) .
C3 H3 0.9300 .
C4 C5 1.385(6) .
C4 C8 1.516(6) .
C5 C6 1.381(7) .
C5 H5 0.9300 .
C6 C7 1.522(6) .
C7 N5 1.456(6) .
C7 H7A 0.9700 .
C7 H7B 0.9700 .
C8 N4 1.464(6) .
C8 H8A 0.9700 .
C8 H8B 0.9700 .
C9 N3 1.333(6) .
C9 N4 1.367(6) .
C9 C16 1.40(3) .
C9 C16A 1.518(15) .
C10 N4 1.377(6) .
C10 C11 1.393(6) .
C10 C15 1.402(6) .
C11 C12 1.381(7) .
C11 H11 0.9300 .
C12 C13 1.399(7) .
C12 H12 0.9300 .
C13 C14 1.385(7) .
C13 H13 0.9300 .
C14 C15 1.382(7) .
C14 H14 0.9300 .
C15 N3 1.403(6) .
C16 C21 1.39(3) .
C16 C17 1.39(3) .
C17 C18 1.39(3) .
C17 H17 0.9300 .
C18 C19 1.27(3) .
C18 H18 0.9300 .
C21 C20 1.381(19) .
C21 H21 0.9300 .
C16A C21A 1.380(17) .
C16A C17A 1.420(15) .
C17A C18A 1.404(17) .
C17A H17' 0.9300 .
C18A O6A 1.295(16) .
C18A C19A 1.38(2) .
C19A C20A 1.339(17) .
C19A O5A 1.349(12) .
C20A C21A 1.395(16) .
C20A H20' 0.9300 .
C21A H21' 0.9300 .
C23 C29 1.383(8) .
C23 C24 1.386(7) .
C23 N2 1.391(6) .
C24 C25 1.379(8) .
C24 H24 0.9300 .
C25 C27 1.399(9) .
C25 H25 0.9300 .
C27 C28 1.392(8) .
C27 H27 0.9300 .
C28 C29 1.402(7) .
C28 H28 0.9300 .
C29 N1 1.403(6) .
C30 N1 1.325(6) .
C30 N2 1.394(6) .
C30 C31 1.459(6) .
C31 C32 1.408(6) .
C31 C36 1.421(6) .
C32 C33 1.370(6) .
C32 H32 0.9300 .
C33 C34 1.392(7) .
C33 H33 0.9300 .
C34 C35 1.365(7) .
C34 H34 0.9300 .
C35 C36 1.426(6) .
C35 H35 0.9300 .
C36 O4 1.305(5) .
C37 O2 1.157(7) .
C37 Re1 1.924(6) .
C38 O1 1.149(6) .
C38 Re1 1.916(5) .
C39 O3 1.160(6) .
C39 Re1 1.895(5) .
C40 C45 1.390(7) .
C40 N5 1.396(6) .
C40 C41 1.405(7) .
C41 C42 1.373(9) .
C41 H41 0.9300 .
C42 C43 1.394(10) .
C42 H42 0.9300 .
C43 C44 1.389(8) .
C43 H43 0.9300 .
C44 C45 1.390(7) .
C44 H44 0.9300 .
C45 N6 1.411(6) .
C46 N6 1.324(6) .
C46 N5 1.363(6) .
C46 C47 1.477(6) .
C47 C52 1.391(7) .
C47 C48 1.395(7) .
C48 C49 1.390(7) .
C48 H48 0.9300 .
C49 C50 1.367(8) .
C49 O11 1.368(6) .
C50 C51 1.346(8) .
C50 O12 1.389(6) .
C51 C52 1.381(7) .
C51 H51 0.9300 .
C52 H52 0.9300 .
C53 O12 1.411(8) .
C53 O11 1.438(8) .
C53 H53A 0.9700 .
C53 H53B 0.9700 .
C54 C55 1.390(6) .
C54 C56 1.391(6) 2_565
C54 H54 0.9300 .
C55 C56 1.386(7) .
C55 N7 1.441(5) .
C56 H56 0.9300 .
C57 C58 1.379(6) .
C57 C62 1.419(6) .
C57 H57 0.9300 .
C58 C59 1.388(7) .
C58 H58 0.9300 .
C59 C60 1.366(7) .
C59 H59 0.9300 .
C60 C61 1.422(6) .
C60 H60 0.9300 .
C61 O7 1.315(6) .
C61 C62 1.415(7) .
C62 C63 1.464(6) .
C63 N8 1.328(5) .
C63 N7 1.380(6) .
C64 C69 1.388(6) .
C64 N7 1.388(5) .
C64 C65 1.401(7) .
C65 C66 1.385(7) .
C65 H65 0.9300 .
C66 C67 1.396(8) .
C66 H66 0.9300 .
C67 C68 1.386(7) .
C67 H67 0.9300 .
C68 C69 1.395(6) .
C68 H68 0.9300 .
C69 N8 1.400(6) .
C70 O9 1.153(7) .
C70 Re2 1.902(6) .
C71 O8 1.153(8) .
C71 Re2 1.918(6) .
C73 O10 1.159(6) .
C73 Re2 1.901(5) .
C74 C76 1.386(7) .
C74 C75 1.397(6) .
C74 N2 1.430(6) .
C75 C76 1.383(7) 2_565
C75 H75 0.9300 .
C76 H76 0.9300 .
N1 Re1 2.175(4) .
N3 Re1 2.229(4) .
N6 Re2 2.229(4) .
N8 Re2 2.181(4) .
O4 Re1 2.109(3) .
O7 Re2 2.106(3) .
C19 C20 1.4200 .
C19 O5 1.4200 .
C20 O6 1.4200 .
O6 C22 1.4200 .
C22 O5 1.4200 .
C22 H22A 0.9700 .
C22 H22B 0.9700 .
O5A C22A 1.49(2) .
C22A O6A 1.462(13) .
C22A H22C 0.9700 .
C22A H22D 0.9700 .
